data_4133281
loop_
_publ_author_name
'Dong, Zhaowen'
'Cramer, Hanna H.'
'Schmidtmann, Marc'
'Paul, Lucas A.'
'Siewert, Inke'
'M\"uller, Thomas'

_publ_section_title
;
 Evidence for a Single Electron Shift in a Lewis Acid-Base Reaction.
;
_journal_issue 45
_journal_name_full 'Journal of the American Chemical Society'
_journal_page_first 15419
_journal_page_last 15424
_journal_paper_doi 10.1021/jacs.8b09214
_journal_volume 140
_journal_year 2018
_chemical_formula_structural Si(CH3)(C11H15)3
_chemical_formula_sum 'C34 H48 Si'
_chemical_formula_weight 484.81
_space_group_crystal_system monoclinic
_space_group_IT_number 14
_space_group_name_Hall '-P 2ybc'
_space_group_name_H-M_alt 'P 1 21/c 1'
_atom_sites_solution_hydrogens difmap
_atom_sites_solution_primary direct
_atom_sites_solution_secondary difmap
_audit_creation_method SHELXL-2017/1
_cell_angle_alpha 90
_cell_angle_beta 98.7615(14)
_cell_angle_gamma 90
_cell_formula_units_Z 4
_cell_length_a 9.2339(4)
_cell_length_b 19.4522(9)
_cell_length_c 16.5267(8)
_cell_measurement_reflns_used 9911
_cell_measurement_temperature 100(2)
_cell_measurement_theta_max 32.92
_cell_measurement_theta_min 2.44
_cell_volume 2933.9(2)
_computing_cell_refinement 'Bruker SAINT V8.37A'
_computing_data_collection 'Bruker APEX2'
_computing_data_reduction 'Bruker SAINT V8.37A'
_computing_structure_refinement 'SHELXL-2017/1 (Sheldrick, 2017)'
_computing_structure_solution 'SHELXS-2013/1 (Sheldrick, 2013)'
_diffrn_ambient_temperature 100(2)
_diffrn_measured_fraction_theta_full 1.000
_diffrn_measured_fraction_theta_max 1.000
_diffrn_measurement_device_type 'Bruker APEX-II CCD'
_diffrn_measurement_method '\f and \w scans'
_diffrn_radiation_type MoK\a
_diffrn_radiation_wavelength 0.71073
_diffrn_reflns_av_R_equivalents 0.0435
_diffrn_reflns_av_unetI/netI 0.0178
_diffrn_reflns_Laue_measured_fraction_full 1.000
_diffrn_reflns_Laue_measured_fraction_max 1.000
_diffrn_reflns_limit_h_max 14
_diffrn_reflns_limit_h_min -14
_diffrn_reflns_limit_k_max 31
_diffrn_reflns_limit_k_min -31
_diffrn_reflns_limit_l_max 26
_diffrn_reflns_limit_l_min -26
_diffrn_reflns_number 220274
_diffrn_reflns_point_group_measured_fraction_full 1.000
_diffrn_reflns_point_group_measured_fraction_max 1.000
_diffrn_reflns_theta_full 25.242
_diffrn_reflns_theta_max 34.971
_diffrn_reflns_theta_min 1.628
_diffrn_source 'sealed tube'
_exptl_absorpt_coefficient_mu 0.100
_exptl_absorpt_correction_T_max 1.0000
_exptl_absorpt_correction_T_min 0.9819
_exptl_absorpt_correction_type multi-scan
_exptl_absorpt_process_details 'SADABS-2016/2 (Sheldrick)'
_exptl_crystal_colour colourless
_exptl_crystal_density_diffrn 1.098
_exptl_crystal_description block
_exptl_crystal_F_000 1064
_exptl_crystal_size_max 0.300
_exptl_crystal_size_mid 0.200
_exptl_crystal_size_min 0.200
_refine_diff_density_max 0.377
_refine_diff_density_min -0.488
_refine_diff_density_rms 0.048
_refine_ls_extinction_method none
_refine_ls_goodness_of_fit_ref 1.078
_refine_ls_hydrogen_treatment constr
_refine_ls_matrix_type full
_refine_ls_number_parameters 489
_refine_ls_number_reflns 12896
_refine_ls_number_restraints 97
_refine_ls_restrained_S_all 1.083
_refine_ls_R_factor_all 0.0650
_refine_ls_R_factor_gt 0.0507
_refine_ls_shift/su_max 0.000
_refine_ls_shift/su_mean 0.000
_refine_ls_structure_factor_coef Fsqd
_refine_ls_weighting_details 'w=1/[\s^2^(Fo^2^)+(0.0600P)^2^+1.0000P] where P=(Fo^2^+2Fc^2^)/3'
_refine_ls_weighting_scheme calc
_refine_ls_wR_factor_gt 0.1355
_refine_ls_wR_factor_ref 0.1447
_reflns_Friedel_coverage 0.000
_reflns_number_gt 10444
_reflns_number_total 12896
_reflns_threshold_expression 'I > 2\s(I)'
_cod_data_source_file ja8b09214_si_003.cif
_cod_data_source_block dzw150
_cod_original_sg_symbol_H-M 'P 21/c'
_cod_database_code 4133281
_shelx_shelxl_version_number 2017/1
_shelx_space_group_comment
;
The symmetry employed for this shelxl refinement is uniquely defined
by the following loop, which should always be used as a source of
symmetry information in preference to the above space-group names.
They are only intended as comments.
;
_shelx_estimated_absorpt_t_min 0.971
_shelx_estimated_absorpt_t_max 0.980

loop_
_space_group_symop_operation_xyz
'x, y, z'
'-x, y+1/2, -z+1/2'
'-x, -y, -z'
'x, -y-1/2, z-1/2'

loop_
_atom_site_label
_atom_site_type_symbol
_atom_site_fract_x
_atom_site_fract_y
_atom_site_fract_z
_atom_site_U_iso_or_equiv
_atom_site_adp_type
_atom_site_occupancy
_atom_site_site_symmetry_order
_atom_site_calc_flag
_atom_site_refinement_flags_posn
_atom_site_refinement_flags_adp
_atom_site_refinement_flags_occupancy
_atom_site_disorder_assembly
_atom_site_disorder_group
Si1 Si 0.20144(3) 0.12743(2) 0.25885(2) 0.01808(7) Uani 0.8655(11) 1 d D . P A 1
C1 C 0.33356(16) 0.19829(8) 0.23735(11) 0.0192(4) Uani 0.8655(11) 1 d D . P A 1
C2 C 0.34517(13) 0.26289(6) 0.27684(7) 0.02235(19) Uani 0.8655(11) 1 d D . P A 1
C3 C 0.45038(12) 0.31129(6) 0.26079(7) 0.02337(19) Uani 0.8655(11) 1 d D . P A 1
C4 C 0.54574(12) 0.29550(6) 0.20495(8) 0.0264(2) Uani 0.8655(11) 1 d D . P A 1
C5 C 0.53301(13) 0.23272(8) 0.16280(8) 0.0245(2) Uani 0.8655(11) 1 d D . P A 1
C6 C 0.42659(12) 0.18512(7) 0.17809(7) 0.02232(19) Uani 0.8655(11) 1 d D . P A 1
C7 C 0.23829(17) 0.28503(7) 0.33264(10) 0.0355(3) Uani 0.8655(11) 1 d D . P A 1
H7A H 0.159549 0.250979 0.330360 0.053 Uiso 0.8655(11) 1 calc R U P A 1
H7B H 0.196487 0.329816 0.314790 0.053 Uiso 0.8655(11) 1 calc R U P A 1
H7C H 0.289577 0.288636 0.388930 0.053 Uiso 0.8655(11) 1 calc R U P A 1
C8 C 0.45245(16) 0.38113(7) 0.30180(9) 0.0343(3) Uani 0.8655(11) 1 d D . P A 1
H8A H 0.364009 0.406748 0.279373 0.051 Uiso 0.8655(11) 1 calc R U P A 1
H8B H 0.539299 0.406728 0.291618 0.051 Uiso 0.8655(11) 1 calc R U P A 1
H8C H 0.455392 0.375036 0.360887 0.051 Uiso 0.8655(11) 1 calc R U P A 1
C9 C 0.6594(2) 0.34751(9) 0.18806(14) 0.0542(5) Uani 0.8655(11) 1 d D . P A 1
H9A H 0.629853 0.393471 0.203531 0.081 Uiso 0.8655(11) 1 calc R U P A 1
H9B H 0.667475 0.346945 0.129622 0.081 Uiso 0.8655(11) 1 calc R U P A 1
H9C H 0.754387 0.335773 0.220087 0.081 Uiso 0.8655(11) 1 calc R U P A 1
C10 C 0.63104(15) 0.21671(9) 0.10008(9) 0.0360(3) Uani 0.8655(11) 1 d D . P A 1
H10A H 0.660618 0.168311 0.104761 0.054 Uiso 0.8655(11) 1 calc R U P A 1
H10B H 0.718316 0.246001 0.109683 0.054 Uiso 0.8655(11) 1 calc R U P A 1
H10C H 0.577851 0.225408 0.045072 0.054 Uiso 0.8655(11) 1 calc R U P A 1
C11 C 0.40962(15) 0.12141(7) 0.12472(8) 0.0316(2) Uani 0.8655(11) 1 d D . P A 1
H11A H 0.317730 0.098137 0.130716 0.047 Uiso 0.8655(11) 1 calc R U P A 1
H11B H 0.492132 0.090266 0.141554 0.047 Uiso 0.8655(11) 1 calc R U P A 1
H11C H 0.408024 0.134633 0.067370 0.047 Uiso 0.8655(11) 1 calc R U P A 1
C12 C 0.05476(14) 0.11368(7) 0.16513(7) 0.0184(2) Uani 0.8655(11) 1 d D . P A 1
C13 C 0.02606(16) 0.16257(6) 0.10102(10) 0.0202(2) Uani 0.8655(11) 1 d D . P A 1
C14 C -0.0599(2) 0.14493(8) 0.02617(9) 0.0234(2) Uani 0.8655(11) 1 d D . P A 1
C15 C -0.1290(2) 0.08084(9) 0.01680(9) 0.0248(3) Uani 0.8655(11) 1 d D . P A 1
C16 C -0.11035(19) 0.03334(7) 0.08179(13) 0.0225(3) Uani 0.8655(11) 1 d D . P A 1
C17 C -0.01901(17) 0.04993(8) 0.15519(8) 0.0192(2) Uani 0.8655(11) 1 d D . P A 1
C18 C 0.07435(14) 0.23677(6) 0.11243(9) 0.0283(2) Uani 0.8655(11) 1 d D . P A 1
H18A H 0.092921 0.247686 0.170984 0.042 Uiso 0.8655(11) 1 calc R U P A 1
H18B H -0.002885 0.266937 0.084956 0.042 Uiso 0.8655(11) 1 calc R U P A 1
H18C H 0.164283 0.243732 0.088728 0.042 Uiso 0.8655(11) 1 calc R U P A 1
C19 C -0.0782(2) 0.19544(8) -0.04450(9) 0.0370(3) Uani 0.8655(11) 1 d D . P A 1
H19A H -0.173051 0.218678 -0.047613 0.055 Uiso 0.8655(11) 1 calc R U P A 1
H19B H -0.074034 0.170716 -0.095756 0.055 Uiso 0.8655(11) 1 calc R U P A 1
H19C H 0.000671 0.229597 -0.035808 0.055 Uiso 0.8655(11) 1 calc R U P A 1
C20 C -0.2298(2) 0.06281(10) -0.06079(9) 0.0406(3) Uani 0.8655(11) 1 d D . P A 1
H20A H -0.181077 0.029864 -0.092537 0.061 Uiso 0.8655(11) 1 calc R U P A 1
H20B H -0.254012 0.104536 -0.093284 0.061 Uiso 0.8655(11) 1 calc R U P A 1
H20C H -0.319896 0.042314 -0.047031 0.061 Uiso 0.8655(11) 1 calc R U P A 1
C21 C -0.18582(17) -0.03531(7) 0.07102(11) 0.0340(3) Uani 0.8655(11) 1 d D . P A 1
H21A H -0.288310 -0.030192 0.078936 0.051 Uiso 0.8655(11) 1 calc R U P A 1
H21B H -0.136445 -0.067832 0.111389 0.051 Uiso 0.8655(11) 1 calc R U P A 1
H21C H -0.181871 -0.052645 0.015720 0.051 Uiso 0.8655(11) 1 calc R U P A 1
C22 C -0.00997(17) -0.00096(7) 0.22523(7) 0.0261(2) Uani 0.8655(11) 1 d D . P A 1
H22A H 0.046824 -0.041195 0.213028 0.039 Uiso 0.8655(11) 1 calc R U P A 1
H22B H -0.108990 -0.015412 0.232211 0.039 Uiso 0.8655(11) 1 calc R U P A 1
H22C H 0.038096 0.020812 0.275744 0.039 Uiso 0.8655(11) 1 calc R U P A 1
C23 C 0.1183(2) 0.13375(10) 0.35789(9) 0.0171(3) Uani 0.8655(11) 1 d D . P A 1
C24 C -0.03415(18) 0.13880(10) 0.35846(12) 0.0184(3) Uani 0.8655(11) 1 d D . P A 1
C25 C -0.09491(14) 0.11878(6) 0.42844(9) 0.01928(19) Uani 0.8655(11) 1 d D . P A 1
C26 C -0.00289(17) 0.09865(5) 0.49983(7) 0.01992(18) Uani 0.8655(11) 1 d D . P A 1
C27 C 0.14956(16) 0.10126(6) 0.50295(7) 0.02075(19) Uani 0.8655(11) 1 d D . P A 1
C28 C 0.20973(12) 0.11918(7) 0.43257(10) 0.0201(2) Uani 0.8655(11) 1 d D . P A 1
C29 C -0.13582(14) 0.16887(7) 0.28724(8) 0.0265(2) Uani 0.8655(11) 1 d D . P A 1
H29A H -0.078403 0.193542 0.251292 0.040 Uiso 0.8655(11) 1 calc R U P A 1
H29B H -0.203965 0.200804 0.307659 0.040 Uiso 0.8655(11) 1 calc R U P A 1
H29C H -0.191186 0.131810 0.256476 0.040 Uiso 0.8655(11) 1 calc R U P A 1
C30 C -0.25921(14) 0.11877(8) 0.42541(10) 0.0320(3) Uani 0.8655(11) 1 d D . P A 1
H30A H -0.289961 0.162392 0.447123 0.048 Uiso 0.8655(11) 1 calc R U P A 1
H30B H -0.287492 0.080682 0.458531 0.048 Uiso 0.8655(11) 1 calc R U P A 1
H30C H -0.306793 0.113237 0.368600 0.048 Uiso 0.8655(11) 1 calc R U P A 1
C31 C -0.06445(19) 0.07585(7) 0.57516(8) 0.0321(3) Uani 0.8655(11) 1 d D . P A 1
H31A H -0.044889 0.026753 0.584576 0.048 Uiso 0.8655(11) 1 calc R U P A 1
H31B H -0.170445 0.083889 0.567038 0.048 Uiso 0.8655(11) 1 calc R U P A 1
H31C H -0.017921 0.102128 0.622704 0.048 Uiso 0.8655(11) 1 calc R U P A 1
C32 C 0.24888(18) 0.08390(8) 0.58210(8) 0.0341(3) Uani 0.8655(11) 1 d D . P A 1
H32A H 0.259795 0.124386 0.617794 0.051 Uiso 0.8655(11) 1 calc R U P A 1
H32B H 0.345227 0.069915 0.569923 0.051 Uiso 0.8655(11) 1 calc R U P A 1
H32C H 0.205803 0.046169 0.609710 0.051 Uiso 0.8655(11) 1 calc R U P A 1
C33 C 0.37439(12) 0.12557(7) 0.43961(9) 0.0299(2) Uani 0.8655(11) 1 d D . P A 1
H33A H 0.399639 0.145008 0.388858 0.045 Uiso 0.8655(11) 1 calc R U P A 1
H33B H 0.419206 0.080028 0.448921 0.045 Uiso 0.8655(11) 1 calc R U P A 1
H33C H 0.411030 0.155821 0.485614 0.045 Uiso 0.8655(11) 1 calc R U P A 1
C34 C 0.31603(13) 0.04577(6) 0.27395(8) 0.0268(2) Uani 0.8655(11) 1 d D . P A 1
H34A H 0.420292 0.057789 0.281649 0.040 Uiso 0.8655(11) 1 calc R U P A 1
H34B H 0.292882 0.016298 0.225620 0.040 Uiso 0.8655(11) 1 calc R U P A 1
H34C H 0.293903 0.021187 0.322368 0.040 Uiso 0.8655(11) 1 calc R U P A 1
Si1B Si 0.1308(3) 0.17957(12) 0.24919(14) 0.0278(5) Uiso 0.1345(11) 1 d D . P A 2
C1B C 0.3308(18) 0.2005(9) 0.2383(15) 0.060(7) Uiso 0.1345(11) 1 d D . P A 2
C2B C 0.3915(12) 0.2658(5) 0.2645(7) 0.040(2) Uiso 0.1345(11) 1 d D . P A 2
C3B C 0.5074(13) 0.2941(6) 0.2290(7) 0.044(2) Uiso 0.1345(11) 1 d D . P A 2
C4B C 0.5540(14) 0.2563(6) 0.1703(8) 0.042(3) Uiso 0.1345(11) 1 d D . P A 2
C5B C 0.5109(13) 0.1895(6) 0.1460(7) 0.052(3) Uiso 0.1345(11) 1 d D . P A 2
C6B C 0.4020(12) 0.1599(6) 0.1827(7) 0.043(3) Uiso 0.1345(11) 1 d D . P A 2
C7B C 0.331(2) 0.2960(10) 0.3365(11) 0.085(5) Uiso 0.1345(11) 1 d D . P A 2
H7BA H 0.279645 0.260296 0.362512 0.128 Uiso 0.1345(11) 1 calc R U P A 2
H7BB H 0.263412 0.333377 0.317572 0.128 Uiso 0.1345(11) 1 calc R U P A 2
H7BC H 0.412284 0.314075 0.376093 0.128 Uiso 0.1345(11) 1 calc R U P A 2
C8B C 0.575(3) 0.3618(10) 0.2534(17) 0.124(9) Uiso 0.1345(11) 1 d D . P A 2
H8BA H 0.562291 0.392801 0.206105 0.186 Uiso 0.1345(11) 1 calc R U P A 2
H8BB H 0.679649 0.355637 0.273220 0.186 Uiso 0.1345(11) 1 calc R U P A 2
H8BC H 0.527315 0.381713 0.297114 0.186 Uiso 0.1345(11) 1 calc R U P A 2
C9B C 0.682(3) 0.2843(14) 0.1265(17) 0.128(9) Uiso 0.1345(11) 1 d D . P A 2
H9BA H 0.640568 0.304704 0.073794 0.192 Uiso 0.1345(11) 1 calc R U P A 2
H9BB H 0.747223 0.246393 0.117473 0.192 Uiso 0.1345(11) 1 calc R U P A 2
H9BC H 0.736978 0.319334 0.161030 0.192 Uiso 0.1345(11) 1 calc R U P A 2
C10B C 0.581(2) 0.1481(11) 0.0836(12) 0.092(6) Uiso 0.1345(11) 1 d D . P A 2
H10D H 0.608244 0.179128 0.041647 0.139 Uiso 0.1345(11) 1 calc R U P A 2
H10E H 0.511189 0.113819 0.057784 0.139 Uiso 0.1345(11) 1 calc R U P A 2
H10F H 0.668996 0.124851 0.111392 0.139 Uiso 0.1345(11) 1 calc R U P A 2
C11B C 0.3580(18) 0.0857(7) 0.1623(10) 0.068(4) Uiso 0.1345(11) 1 d D . P A 2
H11D H 0.349029 0.060794 0.212892 0.101 Uiso 0.1345(11) 1 calc R U P A 2
H11E H 0.432858 0.063598 0.135039 0.101 Uiso 0.1345(11) 1 calc R U P A 2
H11F H 0.263711 0.084833 0.125904 0.101 Uiso 0.1345(11) 1 calc R U P A 2
C12B C 0.0414(11) 0.1304(4) 0.1541(5) 0.025(2) Uiso 0.1345(11) 1 d D . P A 2
C13B C 0.0043(11) 0.1623(5) 0.0776(6) 0.026(2) Uiso 0.1345(11) 1 d D . P A 2
C14B C -0.0876(15) 0.1317(6) 0.0163(7) 0.034(4) Uiso 0.1345(11) 1 d D . P A 2
C15B C -0.1449(15) 0.0685(6) 0.0273(7) 0.031(3) Uiso 0.1345(11) 1 d D . P A 2
C16B C -0.100(2) 0.0331(8) 0.0996(8) 0.045(5) Uiso 0.1345(11) 1 d D . P A 2
C17B C -0.0069(17) 0.0641(6) 0.1636(8) 0.038(4) Uiso 0.1345(11) 1 d D . P A 2
C18B C 0.0822(10) 0.2319(4) 0.0662(6) 0.0339(17) Uiso 0.1345(11) 1 d D . P A 2
H18D H 0.143130 0.244934 0.117781 0.051 Uiso 0.1345(11) 1 calc R U P A 2
H18E H 0.008418 0.267635 0.050378 0.051 Uiso 0.1345(11) 1 calc R U P A 2
H18F H 0.144010 0.227048 0.023340 0.051 Uiso 0.1345(11) 1 calc R U P A 2
C19B C -0.1268(14) 0.1753(7) -0.0646(7) 0.044(3) Uiso 0.1345(11) 1 d D . P A 2
H19D H -0.228717 0.190892 -0.069732 0.065 Uiso 0.1345(11) 1 calc R U P A 2
H19E H -0.114470 0.146766 -0.111962 0.065 Uiso 0.1345(11) 1 calc R U P A 2
H19F H -0.061648 0.215205 -0.062333 0.065 Uiso 0.1345(11) 1 calc R U P A 2
C20B C -0.2501(14) 0.0376(7) -0.0455(8) 0.047(3) Uiso 0.1345(11) 1 d D . P A 2
H20D H -0.350851 0.051702 -0.041909 0.071 Uiso 0.1345(11) 1 calc R U P A 2
H20E H -0.243363 -0.012635 -0.043680 0.071 Uiso 0.1345(11) 1 calc R U P A 2
H20F H -0.222772 0.054295 -0.097078 0.071 Uiso 0.1345(11) 1 calc R U P A 2
C21B C -0.1847(15) -0.0356(7) 0.1045(9) 0.049(3) Uiso 0.1345(11) 1 d D . P A 2
H21D H -0.273471 -0.035265 0.063648 0.074 Uiso 0.1345(11) 1 calc R U P A 2
H21E H -0.211706 -0.040504 0.159322 0.074 Uiso 0.1345(11) 1 calc R U P A 2
H21F H -0.122163 -0.074193 0.093735 0.074 Uiso 0.1345(11) 1 calc R U P A 2
C22B C 0.0249(15) 0.0165(7) 0.2391(7) 0.045(3) Uiso 0.1345(11) 1 d D . P A 2
H22D H 0.125735 0.023722 0.266233 0.067 Uiso 0.1345(11) 1 calc R U P A 2
H22E H 0.012367 -0.031570 0.221623 0.067 Uiso 0.1345(11) 1 calc R U P A 2
H22F H -0.043252 0.027117 0.277403 0.067 Uiso 0.1345(11) 1 calc R U P A 2
C23B C 0.0979(14) 0.1398(11) 0.3515(9) 0.044(6) Uiso 0.1345(11) 1 d D . P A 2
C24B C -0.0470(13) 0.1354(9) 0.3702(7) 0.026(4) Uiso 0.1345(11) 1 d D . P A 2
C25B C -0.0649(11) 0.1135(6) 0.4491(6) 0.032(3) Uiso 0.1345(11) 1 d D . P A 2
C26B C 0.0498(10) 0.0996(5) 0.5070(5) 0.0244(19) Uiso 0.1345(11) 1 d D . P A 2
C27B C 0.1878(11) 0.1023(7) 0.4897(7) 0.037(3) Uiso 0.1345(11) 1 d D . P A 2
C28B C 0.2126(15) 0.1197(10) 0.4118(8) 0.055(6) Uiso 0.1345(11) 1 d D . P A 2
C29B C -0.1761(14) 0.1541(8) 0.3038(8) 0.050(3) Uiso 0.1345(11) 1 d D . P A 2
H29D H -0.227895 0.193968 0.321688 0.075 Uiso 0.1345(11) 1 calc R U P A 2
H29E H -0.243589 0.115018 0.294536 0.075 Uiso 0.1345(11) 1 calc R U P A 2
H29F H -0.139312 0.165270 0.252788 0.075 Uiso 0.1345(11) 1 calc R U P A 2
C30B C -0.2240(15) 0.1128(9) 0.4636(11) 0.064(4) Uiso 0.1345(11) 1 d D . P A 2
H30D H -0.236105 0.144918 0.507771 0.096 Uiso 0.1345(11) 1 calc R U P A 2
H30E H -0.250339 0.066322 0.479042 0.096 Uiso 0.1345(11) 1 calc R U P A 2
H30F H -0.287748 0.126666 0.413365 0.096 Uiso 0.1345(11) 1 calc R U P A 2
C31B C 0.0091(17) 0.0782(8) 0.5916(8) 0.055(3) Uiso 0.1345(11) 1 d D . P A 2
H31D H -0.093414 0.090045 0.593601 0.083 Uiso 0.1345(11) 1 calc R U P A 2
H31E H 0.072581 0.102501 0.635287 0.083 Uiso 0.1345(11) 1 calc R U P A 2
H31F H 0.022613 0.028474 0.599045 0.083 Uiso 0.1345(11) 1 calc R U P A 2
C32B C 0.3080(16) 0.0905(8) 0.5641(9) 0.060(4) Uiso 0.1345(11) 1 d D . P A 2
H32D H 0.307174 0.128502 0.602920 0.090 Uiso 0.1345(11) 1 calc R U P A 2
H32E H 0.403885 0.088316 0.545672 0.090 Uiso 0.1345(11) 1 calc R U P A 2
H32F H 0.289305 0.047146 0.590922 0.090 Uiso 0.1345(11) 1 calc R U P A 2
C33B C 0.3730(16) 0.1133(10) 0.3967(12) 0.074(4) Uiso 0.1345(11) 1 d D . P A 2
H33D H 0.375624 0.111082 0.337713 0.111 Uiso 0.1345(11) 1 calc R U P A 2
H33E H 0.416350 0.071309 0.422907 0.111 Uiso 0.1345(11) 1 calc R U P A 2
H33F H 0.428874 0.153298 0.419982 0.111 Uiso 0.1345(11) 1 calc R U P A 2
C34B C 0.0306(11) 0.2650(5) 0.2433(6) 0.040(2) Uiso 0.1345(11) 1 d D . P A 2
H34D H 0.039308 0.285177 0.298160 0.061 Uiso 0.1345(11) 1 calc R U P A 2
H34E H -0.073063 0.257667 0.221681 0.061 Uiso 0.1345(11) 1 calc R U P A 2
H34F H 0.073869 0.296206 0.207060 0.061 Uiso 0.1345(11) 1 calc R U P A 2

loop_
_atom_site_aniso_label
_atom_site_aniso_U_11
_atom_site_aniso_U_22
_atom_site_aniso_U_33
_atom_site_aniso_U_23
_atom_site_aniso_U_13
_atom_site_aniso_U_12
Si1 0.01959(13) 0.01704(12) 0.01927(13) -0.00200(9) 0.00821(9) -0.00056(9)
C1 0.0182(5) 0.0204(5) 0.0213(5) -0.0022(3) 0.0104(4) -0.0024(3)
C2 0.0208(5) 0.0226(4) 0.0257(5) -0.0028(4) 0.0101(4) -0.0049(4)
C3 0.0192(4) 0.0245(5) 0.0260(5) 0.0026(4) 0.0021(4) -0.0053(3)
C4 0.0171(4) 0.0310(5) 0.0323(6) 0.0077(4) 0.0078(4) -0.0026(4)
C5 0.0190(5) 0.0311(6) 0.0251(5) 0.0063(5) 0.0086(4) 0.0030(4)
C6 0.0202(4) 0.0260(5) 0.0228(5) 0.0009(4) 0.0099(4) 0.0020(4)
C7 0.0411(7) 0.0257(5) 0.0463(7) -0.0133(5) 0.0276(6) -0.0103(5)
C8 0.0352(6) 0.0279(5) 0.0394(7) -0.0051(5) 0.0042(5) -0.0130(5)
C9 0.0434(8) 0.0432(8) 0.0846(14) 0.0015(8) 0.0370(9) -0.0174(7)
C10 0.0262(5) 0.0515(8) 0.0343(6) 0.0069(6) 0.0179(5) 0.0024(5)
C11 0.0332(6) 0.0345(6) 0.0309(6) -0.0076(5) 0.0171(5) 0.0010(5)
C12 0.0258(5) 0.0150(4) 0.0161(4) 0.0007(4) 0.0086(4) -0.0004(4)
C13 0.0262(5) 0.0159(4) 0.0205(6) 0.0013(4) 0.0095(5) 0.0020(3)
C14 0.0333(7) 0.0206(5) 0.0186(5) 0.0040(4) 0.0109(5) 0.0077(6)
C15 0.0351(7) 0.0239(6) 0.0157(5) -0.0010(4) 0.0049(5) 0.0064(5)
C16 0.0296(7) 0.0177(5) 0.0195(6) -0.0034(4) 0.0017(5) -0.0007(4)
C17 0.0277(6) 0.0148(4) 0.0159(4) 0.0000(4) 0.0055(4) -0.0029(4)
C18 0.0329(6) 0.0167(4) 0.0367(6) 0.0062(4) 0.0098(5) 0.0006(4)
C19 0.0537(9) 0.0347(7) 0.0250(6) 0.0131(5) 0.0139(6) 0.0140(7)
C20 0.0502(9) 0.0450(9) 0.0233(6) -0.0051(6) -0.0053(6) 0.0066(7)
C21 0.0417(7) 0.0245(5) 0.0343(7) -0.0067(5) 0.0010(6) -0.0079(5)
C22 0.0385(7) 0.0191(5) 0.0207(5) 0.0036(4) 0.0048(4) -0.0051(5)
C23 0.0152(4) 0.0206(5) 0.0164(5) -0.0031(3) 0.0050(3) -0.0027(4)
C24 0.0168(5) 0.0215(6) 0.0176(5) -0.0040(4) 0.0054(5) -0.0024(4)
C25 0.0163(4) 0.0199(5) 0.0231(5) -0.0045(4) 0.0077(5) -0.0016(4)
C26 0.0242(6) 0.0172(4) 0.0209(5) -0.0027(3) 0.0112(4) -0.0001(4)
C27 0.0253(5) 0.0210(5) 0.0158(4) -0.0035(3) 0.0029(4) 0.0005(4)
C28 0.0159(4) 0.0240(5) 0.0201(5) -0.0043(4) 0.0019(4) -0.0015(3)
C29 0.0220(5) 0.0343(6) 0.0223(5) -0.0040(4) 0.0010(4) 0.0055(4)
C30 0.0190(5) 0.0372(6) 0.0428(7) -0.0067(5) 0.0146(5) -0.0039(4)
C31 0.0457(8) 0.0274(5) 0.0285(6) 0.0035(4) 0.0224(6) 0.0031(5)
C32 0.0419(7) 0.0364(6) 0.0215(5) -0.0001(5) -0.0027(5) 0.0031(5)
C33 0.0158(4) 0.0413(7) 0.0318(6) -0.0045(5) 0.0009(4) -0.0031(4)
C34 0.0285(5) 0.0243(5) 0.0288(5) -0.0018(4) 0.0080(4) 0.0060(4)

loop_
_atom_type_symbol
_atom_type_description
_atom_type_scat_dispersion_real
_atom_type_scat_dispersion_imag
_atom_type_scat_source
C C 0.0033 0.0016 'International Tables Vol C Tables 4.2.6.8 and 6.1.1.4'
H H 0.0000 0.0000 'International Tables Vol C Tables 4.2.6.8 and 6.1.1.4'
Si Si 0.0817 0.0704 'International Tables Vol C Tables 4.2.6.8 and 6.1.1.4'

loop_
_geom_angle_atom_site_label_1
_geom_angle_atom_site_label_2
_geom_angle_atom_site_label_3
_geom_angle
C34 Si1 C1 105.58(7)
C34 Si1 C12 107.46(6)
C1 Si1 C12 110.09(7)
C34 Si1 C23 103.22(8)
C1 Si1 C23 117.61(6)
C12 Si1 C23 111.96(7)
C2 C1 C6 117.88(11)
C2 C1 Si1 124.18(9)
C6 C1 Si1 117.93(10)
C3 C2 C1 120.94(11)
C3 C2 C7 117.25(10)
C1 C2 C7 121.63(10)
C4 C3 C2 119.88(11)
C4 C3 C8 121.55(10)
C2 C3 C8 118.50(11)
C5 C4 C3 120.26(10)
C5 C4 C9 119.90(13)
C3 C4 C9 119.81(13)
C6 C5 C4 119.62(10)
C6 C5 C10 119.87(13)
C4 C5 C10 120.50(13)
C5 C6 C1 121.29(12)
C5 C6 C11 116.67(10)
C1 C6 C11 121.93(11)
C2 C7 H7A 109.5
C2 C7 H7B 109.5
H7A C7 H7B 109.5
C2 C7 H7C 109.5
H7A C7 H7C 109.5
H7B C7 H7C 109.5
C3 C8 H8A 109.5
C3 C8 H8B 109.5
H8A C8 H8B 109.5
C3 C8 H8C 109.5
H8A C8 H8C 109.5
H8B C8 H8C 109.5
C4 C9 H9A 109.5
C4 C9 H9B 109.5
H9A C9 H9B 109.5
C4 C9 H9C 109.5
H9A C9 H9C 109.5
H9B C9 H9C 109.5
C5 C10 H10A 109.5
C5 C10 H10B 109.5
H10A C10 H10B 109.5
C5 C10 H10C 109.5
H10A C10 H10C 109.5
H10B C10 H10C 109.5
C6 C11 H11A 109.5
C6 C11 H11B 109.5
H11A C11 H11B 109.5
C6 C11 H11C 109.5
H11A C11 H11C 109.5
H11B C11 H11C 109.5
C17 C12 C13 118.03(11)
C17 C12 Si1 119.07(10)
C13 C12 Si1 122.64(10)
C14 C13 C12 120.63(11)
C14 C13 C18 117.26(12)
C12 C13 C18 121.89(13)
C15 C14 C13 120.12(11)
C15 C14 C19 119.81(16)
C13 C14 C19 120.08(16)
C14 C15 C16 120.00(13)
C14 C15 C20 120.94(16)
C16 C15 C20 118.99(17)
C17 C16 C15 119.71(13)
C17 C16 C21 120.81(15)
C15 C16 C21 119.47(16)
C16 C17 C12 121.15(11)
C16 C17 C22 117.72(14)
C12 C17 C22 121.01(13)
C13 C18 H18A 109.5
C13 C18 H18B 109.5
H18A C18 H18B 109.5
C13 C18 H18C 109.5
H18A C18 H18C 109.5
H18B C18 H18C 109.5
C14 C19 H19A 109.5
C14 C19 H19B 109.5
H19A C19 H19B 109.5
C14 C19 H19C 109.5
H19A C19 H19C 109.5
H19B C19 H19C 109.5
C15 C20 H20A 109.5
C15 C20 H20B 109.5
H20A C20 H20B 109.5
C15 C20 H20C 109.5
H20A C20 H20C 109.5
H20B C20 H20C 109.5
C16 C21 H21A 109.5
C16 C21 H21B 109.5
H21A C21 H21B 109.5
C16 C21 H21C 109.5
H21A C21 H21C 109.5
H21B C21 H21C 109.5
C17 C22 H22A 109.5
C17 C22 H22B 109.5
H22A C22 H22B 109.5
C17 C22 H22C 109.5
H22A C22 H22C 109.5
H22B C22 H22C 109.5
C24 C23 C28 118.13(13)
C24 C23 Si1 122.68(14)
C28 C23 Si1 117.98(13)
C23 C24 C25 120.40(15)
C23 C24 C29 121.64(17)
C25 C24 C29 117.89(14)
C26 C25 C24 120.02(11)
C26 C25 C30 120.36(12)
C24 C25 C30 119.62(15)
C25 C26 C27 119.86(10)
C25 C26 C31 121.31(13)
C27 C26 C31 118.80(13)
C26 C27 C28 119.95(10)
C26 C27 C32 119.71(12)
C28 C27 C32 120.33(13)
C27 C28 C23 120.83(11)
C27 C28 C33 118.41(12)
C23 C28 C33 120.71(14)
C24 C29 H29A 109.5
C24 C29 H29B 109.5
H29A C29 H29B 109.5
C24 C29 H29C 109.5
H29A C29 H29C 109.5
H29B C29 H29C 109.5
C25 C30 H30A 109.5
C25 C30 H30B 109.5
H30A C30 H30B 109.5
C25 C30 H30C 109.5
H30A C30 H30C 109.5
H30B C30 H30C 109.5
C26 C31 H31A 109.5
C26 C31 H31B 109.5
H31A C31 H31B 109.5
C26 C31 H31C 109.5
H31A C31 H31C 109.5
H31B C31 H31C 109.5
C27 C32 H32A 109.5
C27 C32 H32B 109.5
H32A C32 H32B 109.5
C27 C32 H32C 109.5
H32A C32 H32C 109.5
H32B C32 H32C 109.5
C28 C33 H33A 109.5
C28 C33 H33B 109.5
H33A C33 H33B 109.5
C28 C33 H33C 109.5
H33A C33 H33C 109.5
H33B C33 H33C 109.5
Si1 C34 H34A 109.5
Si1 C34 H34B 109.5
H34A C34 H34B 109.5
Si1 C34 H34C 109.5
H34A C34 H34C 109.5
H34B C34 H34C 109.5
C34B Si1B C12B 104.5(4)
C34B Si1B C23B 104.8(7)
C12B Si1B C23B 114.4(7)
C34B Si1B C1B 106.1(7)
C12B Si1B C1B 109.2(6)
C23B Si1B C1B 116.6(9)
C2B C1B C6B 118.9(11)
C2B C1B Si1B 119.8(10)
C6B C1B Si1B 118.7(9)
C3B C2B C1B 120.6(10)
C3B C2B C7B 124.8(11)
C1B C2B C7B 114.3(12)
C4B C3B C2B 115.8(10)
C4B C3B C8B 121.0(14)
C2B C3B C8B 123.1(13)
C3B C4B C5B 127.5(11)
C3B C4B C9B 119.3(13)
C5B C4B C9B 112.9(13)
C6B C5B C4B 117.1(10)
C6B C5B C10B 119.4(12)
C4B C5B C10B 123.5(12)
C5B C6B C1B 119.1(11)
C5B C6B C11B 119.1(10)
C1B C6B C11B 121.8(11)
C2B C7B H7BA 109.5
C2B C7B H7BB 109.5
H7BA C7B H7BB 109.5
C2B C7B H7BC 109.5
H7BA C7B H7BC 109.5
H7BB C7B H7BC 109.5
C3B C8B H8BA 109.5
C3B C8B H8BB 109.5
H8BA C8B H8BB 109.5
C3B C8B H8BC 109.5
H8BA C8B H8BC 109.5
H8BB C8B H8BC 109.5
C4B C9B H9BA 109.5
C4B C9B H9BB 109.5
H9BA C9B H9BB 109.5
C4B C9B H9BC 109.5
H9BA C9B H9BC 109.5
H9BB C9B H9BC 109.5
C5B C10B H10D 109.5
C5B C10B H10E 109.5
H10D C10B H10E 109.5
C5B C10B H10F 109.5
H10D C10B H10F 109.5
H10E C10B H10F 109.5
C6B C11B H11D 109.5
C6B C11B H11E 109.5
H11D C11B H11E 109.5
C6B C11B H11F 109.5
H11D C11B H11F 109.5
H11E C11B H11F 109.5
C17B C12B C13B 118.4(9)
C17B C12B Si1B 118.7(7)
C13B C12B Si1B 122.3(7)
C14B C13B C12B 121.2(9)
C14B C13B C18B 122.6(8)
C12B C13B C18B 116.1(8)
C13B C14B C15B 120.5(10)
C13B C14B C19B 115.7(9)
C15B C14B C19B 123.7(10)
C14B C15B C16B 119.5(11)
C14B C15B C20B 117.2(10)
C16B C15B C20B 123.2(10)
C15B C16B C17B 120.5(11)
C15B C16B C21B 112.6(10)
C17B C16B C21B 126.0(11)
C12B C17B C16B 119.3(11)
C12B C17B C22B 128.7(10)
C16B C17B C22B 111.9(10)
C13B C18B H18D 109.5
C13B C18B H18E 109.5
H18D C18B H18E 109.5
C13B C18B H18F 109.5
H18D C18B H18F 109.5
H18E C18B H18F 109.5
C14B C19B H19D 109.5
C14B C19B H19E 109.5
H19D C19B H19E 109.5
C14B C19B H19F 109.5
H19D C19B H19F 109.5
H19E C19B H19F 109.5
C15B C20B H20D 109.5
C15B C20B H20E 109.5
H20D C20B H20E 109.5
C15B C20B H20F 109.5
H20D C20B H20F 109.5
H20E C20B H20F 109.5
C16B C21B H21D 109.5
C16B C21B H21E 109.5
H21D C21B H21E 109.5
C16B C21B H21F 109.5
H21D C21B H21F 109.5
H21E C21B H21F 109.5
C17B C22B H22D 109.5
C17B C22B H22E 109.5
H22D C22B H22E 109.5
C17B C22B H22F 109.5
H22D C22B H22F 109.5
H22E C22B H22F 109.5
C28B C23B C24B 117.8(11)
C28B C23B Si1B 122.4(9)
C24B C23B Si1B 119.6(9)
C25B C24B C23B 117.9(10)
C25B C24B C29B 123.1(10)
C23B C24B C29B 119.0(10)
C26B C25B C24B 122.0(10)
C26B C25B C30B 124.1(10)
C24B C25B C30B 113.7(10)
C25B C26B C27B 120.7(9)
C25B C26B C31B 114.9(9)
C27B C26B C31B 124.3(9)
C26B C27B C28B 120.1(10)
C26B C27B C32B 114.5(10)
C28B C27B C32B 125.2(11)
C27B C28B C23B 121.2(11)
C27B C28B C33B 115.4(12)
C23B C28B C33B 123.4(12)
C24B C29B H29D 109.5
C24B C29B H29E 109.5
H29D C29B H29E 109.5
C24B C29B H29F 109.5
H29D C29B H29F 109.5
H29E C29B H29F 109.5
C25B C30B H30D 109.5
C25B C30B H30E 109.5
H30D C30B H30E 109.5
C25B C30B H30F 109.5
H30D C30B H30F 109.5
H30E C30B H30F 109.5
C26B C31B H31D 109.5
C26B C31B H31E 109.5
H31D C31B H31E 109.5
C26B C31B H31F 109.5
H31D C31B H31F 109.5
H31E C31B H31F 109.5
C27B C32B H32D 109.5
C27B C32B H32E 109.5
H32D C32B H32E 109.5
C27B C32B H32F 109.5
H32D C32B H32F 109.5
H32E C32B H32F 109.5
C28B C33B H33D 109.5
C28B C33B H33E 109.5
H33D C33B H33E 109.5
C28B C33B H33F 109.5
H33D C33B H33F 109.5
H33E C33B H33F 109.5
Si1B C34B H34D 109.5
Si1B C34B H34E 109.5
H34D C34B H34E 109.5
Si1B C34B H34F 109.5
H34D C34B H34F 109.5
H34E C34B H34F 109.5

loop_
_geom_bond_atom_site_label_1
_geom_bond_atom_site_label_2
_geom_bond_distance
Si1 C34 1.9039(12)
Si1 C1 1.9096(13)
Si1 C12 1.9147(13)
Si1 C23 1.9150(12)
C1 C2 1.4125(16)
C1 C6 1.4210(15)
C2 C3 1.4068(15)
C2 C7 1.5123(17)
C3 C4 1.4032(17)
C3 C8 1.5171(17)
C4 C5 1.402(2)
C4 C9 1.5139(18)
C5 C6 1.4009(19)
C5 C10 1.5089(17)
C6 C11 1.5153(18)
C7 H7A 0.9800
C7 H7B 0.9800
C7 H7C 0.9800
C8 H8A 0.9800
C8 H8B 0.9800
C8 H8C 0.9800
C9 H9A 0.9800
C9 H9B 0.9800
C9 H9C 0.9800
C10 H10A 0.9800
C10 H10B 0.9800
C10 H10C 0.9800
C11 H11A 0.9800
C11 H11B 0.9800
C11 H11C 0.9800
C12 C17 1.412(2)
C12 C13 1.418(2)
C13 C14 1.407(2)
C13 C18 1.5140(16)
C14 C15 1.398(3)
C14 C19 1.5159(17)
C15 C16 1.407(3)
C15 C20 1.5067(19)
C16 C17 1.406(2)
C16 C21 1.5043(17)
C17 C22 1.5157(16)
C18 H18A 0.9800
C18 H18B 0.9800
C18 H18C 0.9800
C19 H19A 0.9800
C19 H19B 0.9800
C19 H19C 0.9800
C20 H20A 0.9800
C20 H20B 0.9800
C20 H20C 0.9800
C21 H21A 0.9800
C21 H21B 0.9800
C21 H21C 0.9800
C22 H22A 0.9800
C22 H22B 0.9800
C22 H22C 0.9800
C23 C24 1.412(2)
C23 C28 1.414(2)
C24 C25 1.415(2)
C24 C29 1.507(2)
C25 C26 1.401(2)
C25 C30 1.5103(17)
C26 C27 1.402(2)
C26 C31 1.5118(15)
C27 C28 1.407(2)
C27 C32 1.5168(17)
C28 C33 1.5122(16)
C29 H29A 0.9800
C29 H29B 0.9800
C29 H29C 0.9800
C30 H30A 0.9800
C30 H30B 0.9800
C30 H30C 0.9800
C31 H31A 0.9800
C31 H31B 0.9800
C31 H31C 0.9800
C32 H32A 0.9800
C32 H32B 0.9800
C32 H32C 0.9800
C33 H33A 0.9800
C33 H33B 0.9800
C33 H33C 0.9800
C34 H34A 0.9800
C34 H34B 0.9800
C34 H34C 0.9800
Si1B C34B 1.897(9)
Si1B C12B 1.915(9)
Si1B C23B 1.926(12)
Si1B C1B 1.926(13)
C1B C2B 1.429(14)
C1B C6B 1.443(14)
C2B C3B 1.409(13)
C2B C7B 1.506(14)
C3B C4B 1.338(12)
C3B C8B 1.487(16)
C4B C5B 1.400(12)
C4B C9B 1.572(16)
C5B C6B 1.377(13)
C5B C10B 1.528(15)
C6B C11B 1.525(14)
C7B H7BA 0.9800
C7B H7BB 0.9800
C7B H7BC 0.9800
C8B H8BA 0.9800
C8B H8BB 0.9800
C8B H8BC 0.9800
C9B H9BA 0.9800
C9B H9BB 0.9800
C9B H9BC 0.9800
C10B H10D 0.9800
C10B H10E 0.9800
C10B H10F 0.9800
C11B H11D 0.9800
C11B H11E 0.9800
C11B H11F 0.9800
C12B C17B 1.382(12)
C12B C13B 1.403(11)
C13B C14B 1.356(11)
C13B C18B 1.559(11)
C14B C15B 1.361(12)
C14B C19B 1.578(13)
C15B C16B 1.387(13)
C15B C20B 1.549(13)
C16B C17B 1.394(13)
C16B C21B 1.556(14)
C17B C22B 1.546(13)
C18B H18D 0.9800
C18B H18E 0.9800
C18B H18F 0.9800
C19B H19D 0.9800
C19B H19E 0.9800
C19B H19F 0.9800
C20B H20D 0.9800
C20B H20E 0.9800
C20B H20F 0.9800
C21B H21D 0.9800
C21B H21E 0.9800
C21B H21F 0.9800
C22B H22D 0.9800
C22B H22E 0.9800
C22B H22F 0.9800
C23B C28B 1.395(14)
C23B C24B 1.420(14)
C24B C25B 1.406(12)
C24B C29B 1.536(14)
C25B C26B 1.342(11)
C25B C30B 1.524(14)
C26B C27B 1.349(11)
C26B C31B 1.559(12)
C27B C28B 1.385(13)
C27B C32B 1.542(13)
C28B C33B 1.544(15)
C29B H29D 0.9800
C29B H29E 0.9800
C29B H29F 0.9800
C30B H30D 0.9800
C30B H30E 0.9800
C30B H30F 0.9800
C31B H31D 0.9800
C31B H31E 0.9800
C31B H31F 0.9800
C32B H32D 0.9800
C32B H32E 0.9800
C32B H32F 0.9800
C33B H33D 0.9800
C33B H33E 0.9800
C33B H33F 0.9800
C34B H34D 0.9800
C34B H34E 0.9800
C34B H34F 0.9800

loop_
_geom_torsion_atom_site_label_1
_geom_torsion_atom_site_label_2
_geom_torsion_atom_site_label_3
_geom_torsion_atom_site_label_4
_geom_torsion
C6 C1 C2 C3 -3.0(2)
Si1 C1 C2 C3 176.74(11)
C6 C1 C2 C7 172.16(14)
Si1 C1 C2 C7 -8.1(2)
C1 C2 C3 C4 -0.13(19)
C7 C2 C3 C4 -175.47(12)
C1 C2 C3 C8 176.93(14)
C7 C2 C3 C8 1.59(18)
C2 C3 C4 C5 2.39(18)
C8 C3 C4 C5 -174.57(12)
C2 C3 C4 C9 -179.70(14)
C8 C3 C4 C9 3.3(2)
C3 C4 C5 C6 -1.43(18)
C9 C4 C5 C6 -179.33(14)
C3 C4 C5 C10 177.42(12)
C9 C4 C5 C10 -0.5(2)
C4 C5 C6 C1 -1.8(2)
C10 C5 C6 C1 179.33(14)
C4 C5 C6 C11 174.44(11)
C10 C5 C6 C11 -4.42(17)
C2 C1 C6 C5 4.0(2)
Si1 C1 C6 C5 -175.77(11)
C2 C1 C6 C11 -172.08(14)
Si1 C1 C6 C11 8.2(2)
C17 C12 C13 C14 -7.27(18)
Si1 C12 C13 C14 166.81(10)
C17 C12 C13 C18 167.26(12)
Si1 C12 C13 C18 -18.67(16)
C12 C13 C14 C15 5.8(2)
C18 C13 C14 C15 -168.96(13)
C12 C13 C14 C19 -174.38(12)
C18 C13 C14 C19 10.85(19)
C13 C14 C15 C16 -1.2(2)
C19 C14 C15 C16 178.95(15)
C13 C14 C15 C20 175.76(14)
C19 C14 C15 C20 -4.1(2)
C14 C15 C16 C17 -1.7(2)
C20 C15 C16 C17 -178.72(15)
C14 C15 C16 C21 179.75(15)
C20 C15 C16 C21 2.7(2)
C15 C16 C17 C12 0.0(2)
C21 C16 C17 C12 178.61(14)
C15 C16 C17 C22 176.21(14)
C21 C16 C17 C22 -5.2(2)
C13 C12 C17 C16 4.4(2)
Si1 C12 C17 C16 -169.94(12)
C13 C12 C17 C22 -171.68(12)
Si1 C12 C17 C22 14.02(17)
C28 C23 C24 C25 -10.2(3)
Si1 C23 C24 C25 157.04(14)
C28 C23 C24 C29 166.53(15)
Si1 C23 C24 C29 -26.3(3)
C23 C24 C25 C26 4.8(2)
C29 C24 C25 C26 -172.05(12)
C23 C24 C25 C30 -174.78(15)
C29 C24 C25 C30 8.4(2)
C24 C25 C26 C27 2.80(18)
C30 C25 C26 C27 -177.66(11)
C24 C25 C26 C31 -178.97(13)
C30 C25 C26 C31 0.57(17)
C25 C26 C27 C28 -4.71(17)
C31 C26 C27 C28 177.01(11)
C25 C26 C27 C32 176.01(11)
C31 C26 C27 C32 -2.26(16)
C26 C27 C28 C23 -0.9(2)
C32 C27 C28 C23 178.36(14)
C26 C27 C28 C33 176.42(11)
C32 C27 C28 C33 -4.31(18)
C24 C23 C28 C27 8.3(2)
Si1 C23 C28 C27 -159.54(10)
C24 C23 C28 C33 -169.00(15)
Si1 C23 C28 C33 23.2(2)
C6B C1B C2B C3B 8(3)
Si1B C1B C2B C3B -153.5(13)
C6B C1B C2B C7B -166.4(18)
Si1B C1B C2B C7B 32(2)
C1B C2B C3B C4B 0(2)
C7B C2B C3B C4B 174.0(14)
C1B C2B C3B C8B 180(2)
C7B C2B C3B C8B -6(2)
C2B C3B C4B C5B -7(2)
C8B C3B C4B C5B 173.7(18)
C2B C3B C4B C9B 179.3(16)
C8B C3B C4B C9B 0(3)
C3B C4B C5B C6B 4(2)
C9B C4B C5B C6B 178.4(16)
C3B C4B C5B C10B -174.1(16)
C9B C4B C5B C10B 0(2)
C4B C5B C6B C1B 5(2)
C10B C5B C6B C1B -176.8(18)
C4B C5B C6B C11B -176.1(13)
C10B C5B C6B C11B 2(2)
C2B C1B C6B C5B -11(3)
Si1B C1B C6B C5B 151.0(13)
C2B C1B C6B C11B 170.6(16)
Si1B C1B C6B C11B -28(3)
C17B C12B C13B C14B 5.9(18)
Si1B C12B C13B C14B -164.7(10)
C17B C12B C13B C18B -170.4(11)
Si1B C12B C13B C18B 18.9(13)
C12B C13B C14B C15B -1(2)
C18B C13B C14B C15B 175.2(12)
C12B C13B C14B C19B 176.6(11)
C18B C13B C14B C19B -7.3(18)
C13B C14B C15B C16B -5(2)
C19B C14B C15B C16B 177.8(15)
C13B C14B C15B C20B 179.4(13)
C19B C14B C15B C20B 2(2)
C14B C15B C16B C17B 6(3)
C20B C15B C16B C17B -178.9(16)
C14B C15B C16B C21B 175.7(14)
C20B C15B C16B C21B -9(2)
C13B C12B C17B C16B -5(2)
Si1B C12B C17B C16B 165.9(13)
C13B C12B C17B C22B 176.6(14)
Si1B C12B C17B C22B -12(2)
C15B C16B C17B C12B -1(3)
C21B C16B C17B C12B -169.2(15)
C15B C16B C17B C22B 178.0(16)
C21B C16B C17B C22B 9(3)
C28B C23B C24B C25B 2(3)
Si1B C23B C24B C25B -172.7(13)
C28B C23B C24B C29B -177.3(18)
Si1B C23B C24B C29B 8(3)
C23B C24B C25B C26B 3(2)
C29B C24B C25B C26B -177.8(13)
C23B C24B C25B C30B 178.1(16)
C29B C24B C25B C30B -2(2)
C24B C25B C26B C27B -3.9(19)
C30B C25B C26B C27B -179.1(13)
C24B C25B C26B C31B 178.3(13)
C30B C25B C26B C31B 3.1(18)
C25B C26B C27B C28B 0(2)
C31B C26B C27B C28B 177.8(14)
C25B C26B C27B C32B 175.5(11)
C31B C26B C27B C32B -6.9(17)
C26B C27B C28B C23B 5(3)
C32B C27B C28B C23B -169.8(17)
C26B C27B C28B C33B -173.5(14)
C32B C27B C28B C33B 12(2)
C24B C23B C28B C27B -6(3)
Si1B C23B C28B C27B 168.9(14)
C24B C23B C28B C33B 172.3(18)
Si1B C23B C28B C33B -13(3)
